data_1519333
loop_
_publ_author_name
'Hursthouse, Michael B.'
'Light, Mark E.'
'Coles, Simon J.'
'Coe, B. J.'
'Brookes, N. J.'
'Anderson, J. N.'

_publ_section_title
;
 trans-bis(1,2-bis(Diphenylphosphino)ethane-Io2P,P')-bis(4-(trinethylsilyl)
 buta-1,3-diynyl)-ruthenium(ii)
;
_journal_name_full 'Crystal Structure Report Archive'
_journal_page_first 133
_journal_year 2001
_chemical_formula_sum 'C66 H66 P4 Ru Si2'
_chemical_formula_weight 1140.32
_space_group_IT_number 2
_symmetry_cell_setting triclinic
_symmetry_space_group_name_Hall '-P 1'
_symmetry_space_group_name_H-M 'P -1'
_atom_sites_solution_hydrogens geom
_atom_sites_solution_primary direct
_atom_sites_solution_secondary difmap
_cell_angle_alpha 110.32(3)
_cell_angle_beta 93.16(3)
_cell_angle_gamma 96.36(3)
_cell_formula_units_Z 2
_cell_length_a 12.677(3)
_cell_length_b 16.058(3)
_cell_length_c 16.085(3)
_cell_measurement_reflns_used 26996
_cell_measurement_temperature 150(2)
_cell_measurement_theta_max 27.48
_cell_measurement_theta_min 2.91
_cell_volume 3036.3(13)
_computing_cell_refinement 'DENZO (Otwinowski & Minor, 1997) & COLLECT (Hooft, 1998)'
_computing_data_collection 'COLLECT (Hooft, 1998)'
_computing_data_reduction 'DENZO (Otwinowski & Minor, 1997) & COLLECT (Hooft, 1998)'
_computing_structure_refinement 'SHELXL-97 (Sheldrick, 1997)'
_computing_structure_solution 'SHELXS-97 (Sheldrick, 1990)'
_diffrn_ambient_temperature 150(2)
_diffrn_detector_area_resol_mean 9.091
_diffrn_measured_fraction_theta_full 0.978
_diffrn_measured_fraction_theta_max 0.978
_diffrn_measurement_device_type 'Bruker-Nonius KappaCCD'
_diffrn_measurement_method '\F & \w scans'
_diffrn_radiation_monochromator graphite
_diffrn_radiation_source 'Bruker-Nonius FR591 rotating anode'
_diffrn_radiation_type MoK\a
_diffrn_radiation_wavelength 0.71073
_diffrn_reflns_av_R_equivalents 0.0959
_diffrn_reflns_av_sigmaI/netI 0.0867
_diffrn_reflns_limit_h_max 16
_diffrn_reflns_limit_h_min -16
_diffrn_reflns_limit_k_max 20
_diffrn_reflns_limit_k_min -20
_diffrn_reflns_limit_l_max 20
_diffrn_reflns_limit_l_min -20
_diffrn_reflns_number 42685
_diffrn_reflns_theta_full 27.46
_diffrn_reflns_theta_max 27.46
_diffrn_reflns_theta_min 2.92
_exptl_absorpt_coefficient_mu 0.441
_exptl_absorpt_correction_T_max 0.9783
_exptl_absorpt_correction_T_min 0.9169
_exptl_absorpt_correction_type multi-scan
_exptl_absorpt_process_details 'SORTAV (Blessing, 1997)'
_exptl_crystal_colour yellow
_exptl_crystal_density_diffrn 1.247
_exptl_crystal_density_method 'not measured'
_exptl_crystal_description block
_exptl_crystal_F_000 1188
_exptl_crystal_size_max 0.20
_exptl_crystal_size_mid 0.08
_exptl_crystal_size_min 0.05
_refine_diff_density_max 0.764
_refine_diff_density_min -0.806
_refine_diff_density_rms 0.088
_refine_ls_extinction_coef 0.0000(16)
_refine_ls_extinction_expression Fc^*^=kFc[1+0.001xFc^2^\l^3^/sin(2\q)]^-1/4^
_refine_ls_extinction_method SHELXL
_refine_ls_goodness_of_fit_ref 1.033
_refine_ls_hydrogen_treatment constr
_refine_ls_matrix_type full
_refine_ls_number_parameters 665
_refine_ls_number_reflns 13576
_refine_ls_number_restraints 18
_refine_ls_restrained_S_all 4.474
_refine_ls_R_factor_all 0.0753
_refine_ls_R_factor_gt 0.0460
_refine_ls_shift/su_max 1.959
_refine_ls_shift/su_mean 0.033
_refine_ls_structure_factor_coef Fsqd
_refine_ls_weighting_details 'calc w=1/[\s^2^(Fo^2^)+(0.0565P)^2^+0.0000P] where P=(Fo^2^+2Fc^2^)/3'
_refine_ls_weighting_scheme calc
_refine_ls_wR_factor_gt 0.1093
_refine_ls_wR_factor_ref 0.1216
_reflns_number_gt 9761
_reflns_number_total 13576
_reflns_threshold_expression >2sigma(I)
_cod_data_source_file eCrystal-133.cif
_cod_data_source_block 01src294
_cod_depositor_comments
;
Citation :
Hursthouse, Michael B. and Light, Mark E. and Coles, Simon J. and 
Coe, B. J. and Brookes, N. J. and Anderson, J. N. (2001) 
University of Southampton, Crystal Structure Report Archive. 
(doi:10.5258/ecrystals/133)

More at:
http://ecrystals.chem.soton.ac.uk/133/

The following automatic conversions were performed:

'_symmetry_cell_setting' value 'Triclinic' changed to 'triclinic'
according to the built-in table from CIF Core dictionary named
'cif_core.dic' version 2.4.1 from 2010-06-29.

Automatic conversion script
Id: cif_fix_values 3105 2015-03-04 15:46:00Z robertas 
;
_cod_original_cell_volume 3036.2(10)
_cod_original_sg_symbol_H-M P-1
_cod_database_code 1519333

loop_
_symmetry_equiv_pos_as_xyz
'x, y, z'
'-x, -y, -z'

loop_
_atom_site_label
_atom_site_type_symbol
_atom_site_fract_x
_atom_site_fract_y
_atom_site_fract_z
_atom_site_U_iso_or_equiv
_atom_site_adp_type
_atom_site_occupancy
_atom_site_symmetry_multiplicity
_atom_site_calc_flag
_atom_site_refinement_flags
_atom_site_disorder_assembly
_atom_site_disorder_group
C1 C 0.4535(9) 0.3114(8) 0.4542(7) 0.024(3) Uani 1 1 d . . .
C2 C 0.4027(10) 0.2839(9) 0.5160(9) 0.035(3) Uani 1 1 d . . .
H2 H 0.3270 0.2767 0.5129 0.042 Uiso 1 1 calc R . .
C3 C 0.4605(12) 0.2666(11) 0.5821(10) 0.049(4) Uani 1 1 d . . .
H3 H 0.4244 0.2481 0.6243 0.059 Uiso 1 1 calc R . .
C4 C 0.5707(11) 0.2763(10) 0.5871(10) 0.045(4) Uani 1 1 d . . .
H4 H 0.6104 0.2650 0.6329 0.054 Uiso 1 1 calc R . .
C5 C 0.6227(10) 0.3025(9) 0.5253(9) 0.039(3) Uani 1 1 d . . .
H5 H 0.6984 0.3086 0.5282 0.046 Uiso 1 1 calc R . .
C6 C 0.5647(10) 0.3200(8) 0.4588(8) 0.031(3) Uani 1 1 d . . .
H6 H 0.6009 0.3379 0.4162 0.037 Uiso 1 1 calc R . .
C7 C 0.4742(9) 0.3804(8) 0.3131(7) 0.023(3) Uani 1 1 d . . .
C8 C 0.5091(9) 0.4720(8) 0.3356(8) 0.029(3) Uani 1 1 d . . .
H8 H 0.4798 0.5146 0.3824 0.035 Uiso 1 1 calc R . .
C9 C 0.5863(10) 0.5010(9) 0.2901(9) 0.036(3) Uani 1 1 d . . .
H9 H 0.6089 0.5633 0.3054 0.043 Uiso 1 1 calc R . .
C10 C 0.6304(11) 0.4396(10) 0.2225(10) 0.043(4) Uani 1 1 d . . .
H10 H 0.6833 0.4597 0.1916 0.052 Uiso 1 1 calc R . .
C11 C 0.5976(10) 0.3493(10) 0.2002(9) 0.038(3) Uani 1 1 d . . .
H11 H 0.6280 0.3072 0.1537 0.046 Uiso 1 1 calc R . .
C12 C 0.5203(9) 0.3194(9) 0.2451(8) 0.030(3) Uani 1 1 d . . .
H12 H 0.4986 0.2569 0.2295 0.036 Uiso 1 1 calc R . .
C13 C 0.3184(9) 0.4371(8) 0.4389(7) 0.024(3) Uani 1 1 d . . .
H13A H 0.2783 0.4231 0.4847 0.028 Uiso 1 1 calc R . .
H13B H 0.3776 0.4857 0.4698 0.028 Uiso 1 1 calc R . .
C14 C 0.2448(9) 0.4679(8) 0.3810(8) 0.024(3) Uani 1 1 d . . .
H14A H 0.2883 0.5011 0.3502 0.029 Uiso 1 1 calc R . .
H14B H 0.2003 0.5095 0.4193 0.029 Uiso 1 1 calc R . .
C15 C 0.1556(9) 0.4077(8) 0.2000(7) 0.023(3) Uani 1 1 d . . .
C16 C 0.2527(10) 0.4285(8) 0.1698(8) 0.029(3) Uani 1 1 d . . .
H16 H 0.3174 0.4245 0.1999 0.035 Uiso 1 1 calc R . .
C17 C 0.2560(12) 0.4548(9) 0.0966(9) 0.040(3) Uani 1 1 d . . .
H17 H 0.3226 0.4704 0.0778 0.048 Uiso 1 1 calc R . .
C18 C 0.1616(13) 0.4586(10) 0.0507(9) 0.043(4) Uani 1 1 d . . .
H18 H 0.1636 0.4763 0.0002 0.051 Uiso 1 1 calc R . .
C19 C 0.0659(12) 0.4367(9) 0.0782(9) 0.041(4) Uani 1 1 d . . .
H19 H 0.0016 0.4397 0.0468 0.049 Uiso 1 1 calc R . .
C20 C 0.0613(10) 0.4103(8) 0.1519(8) 0.030(3) Uani 1 1 d . . .
H20 H -0.0058 0.3939 0.1695 0.036 Uiso 1 1 calc R . .
C21 C 0.0241(9) 0.3904(8) 0.3329(7) 0.022(3) Uani 1 1 d . . .
C22 C -0.0079(10) 0.4753(8) 0.3568(8) 0.031(3) Uani 1 1 d . . .
H22 H 0.0407 0.5245 0.3563 0.038 Uiso 1 1 calc R . .
C23 C -0.1087(10) 0.4887(9) 0.3811(9) 0.038(3) Uani 1 1 d . . .
H23 H -0.1290 0.5470 0.3974 0.046 Uiso 1 1 calc R . .
C24 C -0.1813(10) 0.4172(9) 0.3818(9) 0.034(3) Uani 1 1 d . . .
H24 H -0.2512 0.4264 0.3981 0.041 Uiso 1 1 calc R . .
C25 C -0.1507(10) 0.3331(8) 0.3588(8) 0.032(3) Uani 1 1 d . . .
H25 H -0.1996 0.2842 0.3597 0.039 Uiso 1 1 calc R . .
C26 C -0.0492(9) 0.3195(8) 0.3343(7) 0.025(3) Uani 1 1 d . . .
H26 H -0.0291 0.2611 0.3183 0.030 Uiso 1 1 calc R . .
C27 C 0.0088(9) 0.1699(7) 0.1036(7) 0.022(3) Uani 1 1 d . . .
C28 C 0.0567(10) 0.1778(8) 0.0306(7) 0.026(3) Uani 1 1 d . . .
H28 H 0.1283 0.1666 0.0236 0.031 Uiso 1 1 calc R . .
C29 C 0.0009(10) 0.2020(9) -0.0320(8) 0.032(3) Uani 1 1 d . . .
H29 H 0.0342 0.2063 -0.0821 0.038 Uiso 1 1 calc R . .
C30 C -0.1028(11) 0.2198(9) -0.0220(8) 0.036(3) Uani 1 1 d . . .
H30 H -0.1410 0.2363 -0.0650 0.043 Uiso 1 1 calc R . .
C31 C -0.1502(11) 0.2134(9) 0.0511(8) 0.036(3) Uani 1 1 d . . .
H31 H -0.2212 0.2260 0.0585 0.043 Uiso 1 1 calc R . .
C32 C -0.0950(9) 0.1887(8) 0.1138(8) 0.029(3) Uani 1 1 d . . .
H32 H -0.1285 0.1848 0.1640 0.035 Uiso 1 1 calc R . .
C33 C -0.0241(9) 0.0734(8) 0.2217(7) 0.023(3) Uani 1 1 d . . .
C34 C -0.0979(9) 0.0068(8) 0.1588(8) 0.028(3) Uani 1 1 d . . .
H34 H -0.0957 -0.0031 0.0972 0.034 Uiso 1 1 calc R . .
C35 C -0.1739(10) -0.0446(9) 0.1854(9) 0.036(3) Uani 1 1 d . . .
H35 H -0.2234 -0.0896 0.1422 0.043 Uiso 1 1 calc R . .
C36 C -0.1779(10) -0.0305(9) 0.2744(10) 0.040(3) Uani 1 1 d . . .
H36 H -0.2299 -0.0663 0.2924 0.048 Uiso 1 1 calc R . .
C37 C -0.1073(11) 0.0349(10) 0.3374(9) 0.041(3) Uani 1 1 d . . .
H37 H -0.1115 0.0452 0.3989 0.049 Uiso 1 1 calc R . .
C38 C -0.0296(10) 0.0861(8) 0.3111(8) 0.030(3) Uani 1 1 d . . .
H38 H 0.0202 0.1304 0.3548 0.036 Uiso 1 1 calc R . .
C39 C 0.1470(9) 0.0417(8) 0.1171(7) 0.022(3) Uani 1 1 d . . .
H39A H 0.0923 -0.0071 0.0779 0.027 Uiso 1 1 calc R . .
H39B H 0.1958 0.0614 0.0795 0.027 Uiso 1 1 calc R . .
C40 C 0.2091(9) 0.0091(8) 0.1811(8) 0.025(3) Uani 1 1 d . . .
H40A H 0.2553 -0.0339 0.1473 0.030 Uiso 1 1 calc R . .
H40B H 0.1583 -0.0230 0.2081 0.030 Uiso 1 1 calc R . .
C41 C 0.2993(10) 0.0541(8) 0.3590(8) 0.028(3) Uani 1 1 d . . .
C42 C 0.2404(11) 0.0818(9) 0.4309(9) 0.038(3) Uani 1 1 d . . .
H42 H 0.1960 0.1268 0.4351 0.045 Uiso 1 1 calc R . .
C43 C 0.2450(14) 0.0451(11) 0.4968(10) 0.052(4) Uani 1 1 d . . .
H43 H 0.2035 0.0650 0.5455 0.062 Uiso 1 1 calc R . .
C44 C 0.3084(14) -0.0192(11) 0.4929(11) 0.057(4) Uani 1 1 d . . .
H44 H 0.3128 -0.0427 0.5395 0.068 Uiso 1 1 calc R . .
C45 C 0.3653(14) -0.0495(12) 0.4215(12) 0.061(5) Uani 1 1 d . . .
H45 H 0.4077 -0.0957 0.4175 0.073 Uiso 1 1 calc R . .
C46 C 0.3620(12) -0.0135(10) 0.3546(10) 0.047(4) Uani 1 1 d . . .
H46 H 0.4026 -0.0349 0.3055 0.057 Uiso 1 1 calc R . .
C47 C 0.4267(9) 0.0957(8) 0.2355(9) 0.029(3) Uani 1 1 d . . .
C48 C 0.5164(10) 0.1174(9) 0.2986(10) 0.039(3) Uani 1 1 d . . .
H48 H 0.5070 0.1325 0.3600 0.046 Uiso 1 1 calc R . .
C49 C 0.6183(11) 0.1169(10) 0.2717(13) 0.053(4) Uani 1 1 d . . .
H49 H 0.6782 0.1306 0.3147 0.064 Uiso 1 1 calc R . .
C50 C 0.6330(12) 0.0966(11) 0.1835(14) 0.064(5) Uani 1 1 d . . .
H50 H 0.7032 0.0970 0.1658 0.076 Uiso 1 1 calc R . .
C51 C 0.5468(12) 0.0755(10) 0.1202(12) 0.053(4) Uani 1 1 d . . .
H51 H 0.5576 0.0617 0.0591 0.064 Uiso 1 1 calc R . .
C52 C 0.4442(10) 0.0744(9) 0.1461(9) 0.036(3) Uani 1 1 d . . .
H52 H 0.3850 0.0591 0.1022 0.044 Uiso 1 1 calc R . .
C53 C 0.2855(9) 0.2308(7) 0.1690(8) 0.024(3) Uani 1 1 d . . .
C54 C 0.3222(9) 0.2306(8) 0.1031(8) 0.026(3) Uani 1 1 d . . .
C55 C 0.3709(10) 0.2369(9) 0.0294(8) 0.033(3) Uani 1 1 d . . .
C56 C 0.4157(11) 0.2450(10) -0.0329(9) 0.043(4) Uani 1 1 d . . .
C57 C 0.456(2) 0.1728(15) -0.2238(13) 0.102(7) Uani 1 1 d U . .
H57A H 0.4654 0.1166 -0.2146 0.153 Uiso 1 1 calc R . .
H57B H 0.5035 0.1807 -0.2675 0.153 Uiso 1 1 calc R . .
H57C H 0.3821 0.1706 -0.2458 0.153 Uiso 1 1 calc R . .
C58 C 0.4536(19) 0.3694(15) -0.1335(15) 0.101(7) Uani 1 1 d U . .
H58A H 0.3793 0.3580 -0.1594 0.152 Uiso 1 1 calc R . .
H58B H 0.5003 0.3856 -0.1738 0.152 Uiso 1 1 calc R . .
H58C H 0.4618 0.4188 -0.0759 0.152 Uiso 1 1 calc R . .
C59 C 0.6320(16) 0.287(3) -0.079(2) 0.246(8) Uani 1 1 d U . .
H59A H 0.6437 0.3302 -0.0179 0.369 Uiso 1 1 calc R . .
H59B H 0.6724 0.3117 -0.1178 0.369 Uiso 1 1 calc R . .
H59C H 0.6560 0.2307 -0.0814 0.369 Uiso 1 1 calc R . .
C60 C 0.1578(9) 0.2581(8) 0.4063(9) 0.025(3) Uani 1 1 d . . .
C61 C 0.1216(9) 0.2718(7) 0.4694(8) 0.024(3) Uani 1 1 d . . .
C62 C 0.0695(10) 0.2741(8) 0.5476(8) 0.029(3) Uani 1 1 d . . .
C63 C 0.0268(11) 0.2753(9) 0.6142(9) 0.037(3) Uani 1 1 d . . .
C64 C 0.0672(14) 0.3441(12) 0.8110(10) 0.066(5) Uani 1 1 d . . .
H64A H 0.1306 0.3139 0.8086 0.099 Uiso 1 1 calc R . .
H64B H 0.0359 0.3505 0.8669 0.099 Uiso 1 1 calc R . .
H64C H 0.0873 0.4035 0.8078 0.099 Uiso 1 1 calc R . .
C65 C -0.1565(12) 0.3291(12) 0.7240(11) 0.059(5) Uani 1 1 d . . .
H65A H -0.1396 0.3914 0.7278 0.089 Uiso 1 1 calc R . .
H65B H -0.1889 0.3276 0.7775 0.089 Uiso 1 1 calc R . .
H65C H -0.2065 0.2958 0.6712 0.089 Uiso 1 1 calc R . .
C66 C -0.0641(14) 0.1610(10) 0.7127(10) 0.055(4) Uani 1 1 d . . .
H66A H -0.1163 0.1270 0.6615 0.083 Uiso 1 1 calc R . .
H66B H -0.0940 0.1618 0.7678 0.083 Uiso 1 1 calc R . .
H66C H 0.0010 0.1325 0.7070 0.083 Uiso 1 1 calc R . .
Si1 Si 0.4905(3) 0.2673(4) -0.1176(3) 0.0523(13) Uani 1 1 d . . .
Si2 Si -0.0319(3) 0.2767(3) 0.7156(2) 0.0324(9) Uani 1 1 d . . .
P1 P 0.3726(2) 0.3370(2) 0.37021(19) 0.0200(7) Uani 1 1 d . . .
P2 P 0.1563(2) 0.3718(2) 0.29627(19) 0.0191(7) Uani 1 1 d . . .
P3 P 0.0827(2) 0.1369(2) 0.18628(19) 0.0191(7) Uani 1 1 d . . .
P4 P 0.2929(2) 0.1027(2) 0.2712(2) 0.0210(7) Uani 1 1 d . . .
Ru1 Ru 0.22320(7) 0.23761(6) 0.28515(5) 0.0173(4) Uani 1 1 d . . .

loop_
_atom_site_aniso_label
_atom_site_aniso_U_11
_atom_site_aniso_U_22
_atom_site_aniso_U_33
_atom_site_aniso_U_23
_atom_site_aniso_U_13
_atom_site_aniso_U_12
C1 0.027(6) 0.019(6) 0.025(6) 0.008(5) -0.001(5) 0.002(5)
C2 0.028(7) 0.043(8) 0.039(7) 0.024(7) -0.002(6) -0.002(6)
C3 0.045(9) 0.063(11) 0.052(9) 0.042(8) -0.005(7) -0.004(8)
C4 0.044(9) 0.050(9) 0.047(9) 0.030(8) -0.013(7) 0.000(7)
C5 0.027(7) 0.039(8) 0.049(8) 0.017(7) -0.009(6) 0.003(6)
C6 0.030(7) 0.029(7) 0.032(7) 0.012(6) 0.000(6) 0.000(6)
C7 0.018(6) 0.029(7) 0.025(6) 0.014(5) -0.001(5) 0.001(5)
C8 0.027(7) 0.030(7) 0.029(7) 0.012(6) 0.001(5) 0.000(6)
C9 0.035(7) 0.029(7) 0.047(8) 0.021(6) 0.004(6) -0.005(6)
C10 0.034(8) 0.051(9) 0.051(9) 0.028(8) 0.015(7) -0.006(7)
C11 0.032(7) 0.046(9) 0.037(8) 0.014(7) 0.015(6) 0.005(6)
C12 0.025(6) 0.029(7) 0.034(7) 0.010(6) 0.006(5) 0.002(5)
C13 0.028(6) 0.021(6) 0.019(6) 0.004(5) 0.004(5) 0.002(5)
C14 0.028(6) 0.018(6) 0.027(6) 0.006(5) 0.005(5) 0.003(5)
C15 0.034(7) 0.017(6) 0.020(6) 0.008(5) 0.005(5) 0.005(5)
C16 0.033(7) 0.029(7) 0.030(7) 0.015(6) 0.009(6) 0.007(6)
C17 0.054(9) 0.037(8) 0.037(8) 0.020(6) 0.019(7) 0.006(7)
C18 0.071(11) 0.036(8) 0.026(7) 0.016(6) 0.006(7) 0.007(8)
C19 0.054(9) 0.038(8) 0.031(7) 0.014(6) -0.006(7) 0.007(7)
C20 0.035(7) 0.024(7) 0.029(7) 0.009(5) 0.000(6) 0.004(6)
C21 0.024(6) 0.023(6) 0.021(6) 0.008(5) 0.005(5) 0.007(5)
C22 0.028(7) 0.026(7) 0.040(7) 0.011(6) 0.010(6) 0.004(5)
C23 0.031(7) 0.023(7) 0.057(9) 0.007(6) 0.017(7) 0.010(6)
C24 0.026(7) 0.032(7) 0.042(8) 0.007(6) 0.013(6) 0.007(6)
C25 0.026(7) 0.026(7) 0.039(7) 0.006(6) 0.010(6) -0.001(5)
C26 0.027(6) 0.022(6) 0.026(6) 0.007(5) 0.008(5) 0.004(5)
C27 0.027(6) 0.018(6) 0.019(6) 0.004(5) 0.001(5) 0.002(5)
C28 0.028(6) 0.025(6) 0.023(6) 0.007(5) 0.003(5) 0.002(5)
C29 0.043(8) 0.032(7) 0.023(6) 0.012(6) 0.006(6) 0.005(6)
C30 0.041(8) 0.040(8) 0.028(7) 0.015(6) -0.003(6) 0.009(6)
C31 0.033(7) 0.041(8) 0.035(7) 0.012(6) 0.001(6) 0.014(6)
C32 0.027(7) 0.032(7) 0.026(6) 0.009(6) 0.004(5) 0.006(6)
C33 0.022(6) 0.021(6) 0.027(6) 0.010(5) 0.007(5) 0.004(5)
C34 0.027(6) 0.026(7) 0.030(7) 0.009(5) 0.004(5) 0.001(5)
C35 0.027(7) 0.031(7) 0.046(8) 0.011(6) 0.005(6) -0.005(6)
C36 0.032(7) 0.037(8) 0.055(9) 0.024(7) 0.014(7) -0.004(6)
C37 0.044(8) 0.046(9) 0.037(8) 0.021(7) 0.014(7) -0.002(7)
C38 0.034(7) 0.025(7) 0.030(7) 0.010(5) 0.005(6) -0.003(5)
C39 0.022(6) 0.022(6) 0.020(6) 0.004(5) 0.005(5) 0.002(5)
C40 0.026(6) 0.019(6) 0.030(6) 0.009(5) 0.005(5) 0.003(5)
C41 0.031(7) 0.022(6) 0.032(7) 0.012(5) 0.001(6) 0.002(5)
C42 0.048(8) 0.035(8) 0.038(8) 0.021(6) 0.011(7) 0.013(7)
C43 0.079(12) 0.046(9) 0.042(8) 0.028(7) 0.018(8) 0.015(9)
C44 0.073(11) 0.060(11) 0.058(10) 0.046(9) 0.006(9) 0.013(9)
C45 0.070(12) 0.059(11) 0.082(12) 0.053(10) 0.017(10) 0.031(9)
C46 0.057(9) 0.046(9) 0.057(9) 0.033(8) 0.022(8) 0.025(8)
C47 0.023(6) 0.020(6) 0.045(8) 0.011(6) 0.009(6) 0.008(5)
C48 0.028(7) 0.027(7) 0.059(9) 0.012(7) -0.001(6) 0.006(6)
C49 0.026(8) 0.034(8) 0.095(14) 0.018(9) -0.001(8) 0.005(6)
C50 0.029(8) 0.048(10) 0.115(16) 0.024(10) 0.031(10) 0.012(7)
C51 0.044(9) 0.043(9) 0.074(11) 0.016(8) 0.034(9) 0.011(7)
C52 0.030(7) 0.030(7) 0.047(8) 0.009(6) 0.017(6) 0.005(6)
C53 0.020(6) 0.015(6) 0.034(7) 0.007(5) -0.001(5) 0.002(5)
C54 0.021(6) 0.023(6) 0.033(7) 0.008(5) 0.004(5) 0.003(5)
C55 0.036(7) 0.038(8) 0.029(7) 0.014(6) 0.012(6) 0.006(6)
C56 0.041(8) 0.052(9) 0.037(8) 0.019(7) 0.010(7) 0.005(7)
C57 0.148(8) 0.090(8) 0.081(7) 0.039(5) 0.062(5) 0.016(4)
C58 0.121(8) 0.093(8) 0.096(8) 0.043(5) 0.015(4) 0.013(4)
C59 0.035(8) 0.606(9) 0.243(9) 0.335(5) 0.026(4) 0.034(5)
C60 0.016(6) 0.018(6) 0.044(8) 0.018(6) -0.006(6) -0.002(5)
C61 0.026(6) 0.012(6) 0.027(7) 0.000(5) -0.009(6) 0.004(5)
C62 0.035(7) 0.028(7) 0.025(6) 0.009(5) 0.007(6) 0.003(6)
C63 0.047(8) 0.036(8) 0.030(7) 0.011(6) 0.014(6) 0.007(7)
C64 0.081(12) 0.072(13) 0.039(9) 0.018(9) -0.005(9) -0.007(10)
C65 0.053(10) 0.073(12) 0.063(11) 0.034(9) 0.019(8) 0.020(9)
C66 0.080(12) 0.043(9) 0.047(9) 0.022(7) 0.014(8) -0.001(8)
Si1 0.040(2) 0.090(4) 0.046(2) 0.046(3) 0.0177(19) 0.010(2)
Si2 0.040(2) 0.035(2) 0.0240(18) 0.0127(16) 0.0102(16) 0.0033(17)
P1 0.0203(15) 0.0194(15) 0.0200(15) 0.0070(12) 0.0024(12) 0.0018(12)
P2 0.0204(15) 0.0183(15) 0.0196(15) 0.0074(12) 0.0047(12) 0.0031(12)
P3 0.0202(15) 0.0183(15) 0.0189(14) 0.0066(12) 0.0046(12) 0.0020(12)
P4 0.0207(15) 0.0193(16) 0.0246(16) 0.0091(13) 0.0048(13) 0.0039(12)
Ru1 0.0184(5) 0.0173(5) 0.0170(5) 0.0066(4) 0.0049(4) 0.0025(4)

loop_
_atom_type_symbol
_atom_type_description
_atom_type_scat_dispersion_real
_atom_type_scat_dispersion_imag
_atom_type_scat_source
C C 0.0033 0.0016 'International Tables Vol C Tables 4.2.6.8 and 6.1.1.4'
H H 0.0000 0.0000 'International Tables Vol C Tables 4.2.6.8 and 6.1.1.4'
Si Si 0.0817 0.0704 'International Tables Vol C Tables 4.2.6.8 and 6.1.1.4'
P P 0.1023 0.0942 'International Tables Vol C Tables 4.2.6.8 and 6.1.1.4'
Ru Ru -1.2594 0.8363 'International Tables Vol C Tables 4.2.6.8 and 6.1.1.4'

loop_
_geom_angle_atom_site_label_1
_geom_angle_atom_site_label_2
_geom_angle_atom_site_label_3
_geom_angle
_geom_angle_site_symmetry_1
_geom_angle_site_symmetry_3
C2 C1 C6 118.8(11) . .
C2 C1 P1 118.9(9) . .
C6 C1 P1 122.3(10) . .
C1 C2 C3 120.9(12) . .
C4 C3 C2 120.2(14) . .
C5 C4 C3 119.8(13) . .
C4 C5 C6 120.2(12) . .
C5 C6 C1 120.2(12) . .
C12 C7 C8 118.4(11) . .
C12 C7 P1 118.7(9) . .
C8 C7 P1 122.9(9) . .
C9 C8 C7 120.5(12) . .
C10 C9 C8 120.3(13) . .
C11 C10 C9 119.9(13) . .
C10 C11 C12 120.4(13) . .
C11 C12 C7 120.6(12) . .
C14 C13 P1 110.2(7) . .
C13 C14 P2 112.0(8) . .
C20 C15 C16 118.2(11) . .
C20 C15 P2 122.7(10) . .
C16 C15 P2 119.0(9) . .
C17 C16 C15 121.0(12) . .
C16 C17 C18 119.9(14) . .
C19 C18 C17 119.9(13) . .
C18 C19 C20 120.9(13) . .
C19 C20 C15 120.1(13) . .
C26 C21 C22 118.1(11) . .
C26 C21 P2 121.0(9) . .
C22 C21 P2 120.9(9) . .
C23 C22 C21 121.0(12) . .
C22 C23 C24 120.4(12) . .
C25 C24 C23 119.3(12) . .
C24 C25 C26 120.4(12) . .
C25 C26 C21 120.9(11) . .
C28 C27 C32 118.9(11) . .
C28 C27 P3 120.5(9) . .
C32 C27 P3 120.7(9) . .
C29 C28 C27 120.5(12) . .
C30 C29 C28 120.5(12) . .
C29 C30 C31 119.2(12) . .
C30 C31 C32 120.7(12) . .
C31 C32 C27 120.2(12) . .
C38 C33 C34 118.2(11) . .
C38 C33 P3 120.8(9) . .
C34 C33 P3 120.9(9) . .
C35 C34 C33 120.7(12) . .
C36 C35 C34 120.0(12) . .
C35 C36 C37 120.5(13) . .
C36 C37 C38 119.9(13) . .
C33 C38 C37 120.7(12) . .
C40 C39 P3 107.0(7) . .
C39 C40 P4 112.2(8) . .
C42 C41 C46 117.5(12) . .
C42 C41 P4 121.0(10) . .
C46 C41 P4 121.5(10) . .
C41 C42 C43 121.0(13) . .
C44 C43 C42 120.9(15) . .
C45 C44 C43 119.3(15) . .
C44 C45 C46 120.7(15) . .
C45 C46 C41 120.5(14) . .
C52 C47 C48 117.9(12) . .
C52 C47 P4 121.4(9) . .
C48 C47 P4 120.6(10) . .
C49 C48 C47 120.5(14) . .
C50 C49 C48 120.3(15) . .
C49 C50 C51 120.6(14) . .
C50 C51 C52 119.7(15) . .
C51 C52 C47 121.0(13) . .
C54 C53 Ru1 177.3(11) . .
C53 C54 C55 175.3(14) . .
C56 C55 C54 177.8(15) . .
C55 C56 Si1 174.1(14) . .
C61 C60 Ru1 177.0(11) . .
C60 C61 C62 170.7(13) . .
C63 C62 C61 178.9(15) . .
C62 C63 Si2 177.7(13) . .
C56 Si1 C59 108.5(9) . .
C56 Si1 C58 109.6(9) . .
C59 Si1 C58 108.4(16) . .
C56 Si1 C57 109.2(8) . .
C59 Si1 C57 112.9(18) . .
C58 Si1 C57 108.2(10) . .
C63 Si2 C66 109.5(7) . .
C63 Si2 C64 107.3(7) . .
C66 Si2 C64 111.4(8) . .
C63 Si2 C65 109.9(7) . .
C66 Si2 C65 109.0(8) . .
C64 Si2 C65 109.8(8) . .
C13 P1 C1 101.9(5) . .
C13 P1 C7 104.2(6) . .
C1 P1 C7 102.5(5) . .
C13 P1 Ru1 105.0(4) . .
C1 P1 Ru1 121.6(4) . .
C7 P1 Ru1 119.1(4) . .
C21 P2 C15 102.4(5) . .
C21 P2 C14 102.5(5) . .
C15 P2 C14 100.9(5) . .
C21 P2 Ru1 120.4(4) . .
C15 P2 Ru1 118.8(4) . .
C14 P2 Ru1 109.0(4) . .
C33 P3 C27 102.0(5) . .
C33 P3 C39 98.7(5) . .
C27 P3 C39 103.5(5) . .
C33 P3 Ru1 123.6(4) . .
C27 P3 Ru1 120.3(4) . .
C39 P3 Ru1 104.9(4) . .
C47 P4 C41 101.4(6) . .
C47 P4 C40 103.4(5) . .
C41 P4 C40 100.2(5) . .
C47 P4 Ru1 116.0(4) . .
C41 P4 Ru1 124.6(4) . .
C40 P4 Ru1 108.4(4) . .
C53 Ru1 C60 174.2(4) . .
C53 Ru1 P1 91.5(3) . .
C60 Ru1 P1 86.3(3) . .
C53 Ru1 P2 91.5(3) . .
C60 Ru1 P2 82.9(3) . .
P1 Ru1 P2 82.76(11) . .
C53 Ru1 P3 82.4(3) . .
C60 Ru1 P3 99.8(3) . .
P1 Ru1 P3 173.93(10) . .
P2 Ru1 P3 97.77(11) . .
C53 Ru1 P4 87.1(3) . .
C60 Ru1 P4 98.4(3) . .
P1 Ru1 P4 97.05(11) . .
P2 Ru1 P4 178.66(11) . .
P3 Ru1 P4 82.28(11) . .

loop_
_geom_bond_atom_site_label_1
_geom_bond_atom_site_label_2
_geom_bond_distance
_geom_bond_site_symmetry_2
C1 C2 1.381(17) .
C1 C6 1.398(16) .
C1 P1 1.837(12) .
C2 C3 1.381(18) .
C3 C4 1.384(19) .
C4 C5 1.38(2) .
C5 C6 1.391(17) .
C7 C12 1.396(16) .
C7 C8 1.400(17) .
C7 P1 1.834(12) .
C8 C9 1.387(17) .
C9 C10 1.383(19) .
C10 C11 1.37(2) .
C11 C12 1.389(18) .
C13 C14 1.521(16) .
C13 P1 1.835(11) .
C14 P2 1.866(11) .
C15 C20 1.400(16) .
C15 C16 1.397(17) .
C15 P2 1.830(12) .
C16 C17 1.383(18) .
C17 C18 1.39(2) .
C18 C19 1.36(2) .
C19 C20 1.392(18) .
C21 C26 1.394(16) .
C21 C22 1.395(17) .
C21 P2 1.828(11) .
C22 C23 1.375(17) .
C23 C24 1.393(18) .
C24 C25 1.376(18) .
C25 C26 1.385(16) .
C27 C28 1.388(16) .
C27 C32 1.389(16) .
C27 P3 1.841(12) .
C28 C29 1.385(17) .
C29 C30 1.383(18) .
C30 C31 1.379(18) .
C31 C32 1.388(17) .
C33 C38 1.388(16) .
C33 C34 1.402(16) .
C33 P3 1.838(12) .
C34 C35 1.380(17) .
C35 C36 1.373(19) .
C36 C37 1.372(19) .
C37 C38 1.390(18) .
C39 C40 1.527(16) .
C39 P3 1.852(11) .
C40 P4 1.857(11) .
C41 C42 1.380(18) .
C41 C46 1.400(18) .
C41 P4 1.837(13) .
C42 C43 1.382(19) .
C43 C44 1.37(2) .
C44 C45 1.36(2) .
C45 C46 1.39(2) .
C47 C52 1.395(18) .
C47 C48 1.408(17) .
C47 P4 1.824(12) .
C48 C49 1.384(19) .
C49 C50 1.37(2) .
C50 C51 1.38(2) .
C51 C52 1.387(18) .
C53 C54 1.179(17) .
C53 Ru1 2.041(13) .
C54 C55 1.395(18) .
C55 C56 1.217(19) .
C56 Si1 1.814(15) .
C57 Si1 1.84(2) .
C58 Si1 1.85(2) .
C59 Si1 1.82(2) .
C60 C61 1.099(17) .
C60 Ru1 2.095(14) .
C61 C62 1.444(18) .
C62 C63 1.221(17) .
C63 Si2 1.824(14) .
C64 Si2 1.853(15) .
C65 Si2 1.860(15) .
C66 Si2 1.841(15) .
P1 Ru1 2.352(3) .
P2 Ru1 2.356(3) .
P3 Ru1 2.362(3) .
P4 Ru1 2.373(3) .
